data_2018950
loop_
_publ_author_name
'Mesto, Ernesto'
'Scordari, Fernando'
'Lacalamita, Maria'
'De Cola, Luisa'
'Ragni, Roberta'
'Farinola, Gianluca Maria'

_publ_section_title
;
 The correct assignment of stereochemistry in
 di-\m-dichlorido-bis{bis[2-(5-benzylsulfonyl)-3-fluoro-2-(pyridin-2-yl)phenyl-\k^2^<i>N</i>,<i>C</i>^1^]iridium(III)}
 toluene monosolvate
;
_journal_coeditor_code FA3306
_journal_issue 5
_journal_name_full 'Acta Crystallographica Section C'
_journal_page_first 480
_journal_page_last 482
_journal_paper_doi 10.1107/S010827011300663X
_journal_volume 69
_journal_year 2013
_chemical_formula_iupac '[Ir2 (C18 H13 F N O2 S)4 Cl2] , C7 H8'
_chemical_formula_moiety 'C72 H52 Cl2 F4 Ir2 N4 O8 S4, C7 H8'
_chemical_formula_sum 'C79 H60 Cl2 F4 Ir2 N4 O8 S4'
_chemical_formula_weight 1852.97
_chemical_name_systematic
'Di-\m-dichlorido-bis{bis[2-(5-benzylsulfonyl)-3-fluoro-2-(pyridin-2-yl)phenyl-\k^2^<i>N</i>,<i>C</i>^1^]iridium(III)} toluene monosolvate'
_space_group_IT_number 2
_symmetry_cell_setting triclinic
_symmetry_space_group_name_Hall '-P 1'
_symmetry_space_group_name_H-M 'P -1'
_atom_sites_solution_hydrogens geom
_atom_sites_solution_primary difmap
_atom_sites_solution_secondary difmap
_cell_angle_alpha 89.772(2)
_cell_angle_beta 78.954(2)
_cell_angle_gamma 74.262(2)
_cell_formula_units_Z 2
_cell_length_a 13.5049(4)
_cell_length_b 14.3144(5)
_cell_length_c 19.6770(6)
_cell_measurement_reflns_used 9254
_cell_measurement_temperature 293
_cell_measurement_theta_max 34
_cell_measurement_theta_min 2
_cell_volume 3588.8(2)
_computing_cell_refinement 'SAINT (Bruker, 2009)'
_computing_data_collection 'APEX2 (Bruker, 2010)'
_computing_data_reduction 'SAINT (Bruker, 2009)'
_computing_molecular_graphics 'Mercury (Macrae <i>et al.</i>, 2008)'
_computing_publication_material 'CRYSTALS (Betteridge <i>et al.</i>, 2003)'
_computing_structure_refinement 'CRYSTALS (Betteridge <i>et al.</i>, 2003)'
_computing_structure_solution 'SUPERFLIP (Palatinus & Chapuis, 2007)'
_diffrn_ambient_temperature 293
_diffrn_measured_fraction_theta_full 0.999
_diffrn_measured_fraction_theta_max 0.992
_diffrn_measurement_device Area
_diffrn_measurement_device_type 'Bruker Kappa APEXII CCD area-detector'
_diffrn_measurement_method \w/2\q
_diffrn_radiation_monochromator graphite
_diffrn_radiation_type 'Mo K\a'
_diffrn_radiation_wavelength 0.71073
_diffrn_reflns_av_R_equivalents 0.048
_diffrn_reflns_limit_h_max 16
_diffrn_reflns_limit_h_min -16
_diffrn_reflns_limit_k_max 17
_diffrn_reflns_limit_k_min -17
_diffrn_reflns_limit_l_max 24
_diffrn_reflns_limit_l_min 0
_diffrn_reflns_number 49952
_diffrn_reflns_theta_full 25.920
_diffrn_reflns_theta_max 26.449
_diffrn_reflns_theta_min 1.480
_exptl_absorpt_coefficient_mu 3.966
_exptl_absorpt_correction_T_max 1.000
_exptl_absorpt_correction_T_min 0.653
_exptl_absorpt_correction_type multi-scan
_exptl_absorpt_process_details '(SADABS; Sheldrick, 2008)'
_exptl_crystal_colour yellow
_exptl_crystal_density_diffrn 1.715
_exptl_crystal_density_method 'not measured'
_exptl_crystal_description plate
_exptl_crystal_F_000 1828
_exptl_crystal_size_max 0.745
_exptl_crystal_size_mid 0.440
_exptl_crystal_size_min 0.080
_platon_squeeze_details
;
;
_refine_diff_density_max 2.01
_refine_diff_density_min -1.37
_refine_ls_extinction_method none
_refine_ls_goodness_of_fit_ref 1.1381
_refine_ls_hydrogen_treatment constr
_refine_ls_matrix_type full
_refine_ls_number_parameters 865
_refine_ls_number_reflns 8337
_refine_ls_number_restraints 440
_refine_ls_R_factor_all 0.0948
_refine_ls_R_factor_gt 0.0443
_refine_ls_shift/su_max 0.0017808
_refine_ls_shift/su_mean 0.0000152
_refine_ls_structure_factor_coef F
_refine_ls_weighting_details
;
{Method, part 1, Chebychev polynomial, (Watkin, 1994, Prince, 1982) [weight] =
1.0/[A~0~*T~0~(x)+A~1~*T~1~(x) ... +A~n-1~]*T~n-1~(x)], where A~i~ are the
Chebychev coefficients listed below and x = F~calc~/F~max~. Method = robust
weighting (Prince, 1982), W = [weight] * [1-(\DF/6\sF)^2^]^2^, where A~i~ are:
0.945 1.14 0.666 0.399 0.113}
;
_refine_ls_weighting_scheme calc
_refine_ls_wR_factor_all 0.0653
_refine_ls_wR_factor_gt 0.0455
_refine_ls_wR_factor_ref 0.0426
_reflns_number_gt 9065
_reflns_number_total 14669
_reflns_threshold_expression I>2\s(I)
_cod_data_source_file fa3306.cif
_cod_data_source_block I
_cod_database_code 2018950
_cod_database_fobs_code 2018950

loop_
_symmetry_equiv_pos_as_xyz
x,y,z
-x,-y,-z

loop_
_atom_site_type_symbol
_atom_site_label
_atom_site_fract_x
_atom_site_fract_y
_atom_site_fract_z
_atom_site_U_iso_or_equiv
_atom_site_adp_type
_atom_site_occupancy
O O1 0.7440(5) -0.0402(6) 0.1173(3) 0.0706 Uani 1.0000
O O2 0.6208(7) -0.0934(7) 0.2073(4) 0.0827 Uani 1.0000
O O3 1.2674(5) -0.1750(6) 0.3865(3) 0.0651 Uani 1.0000
O O4 1.3929(6) -0.2892(5) 0.2946(4) 0.0777 Uani 1.0000
O O5 0.6338(6) 0.7888(5) 0.3854(4) 0.0708 Uani 1.0000
O O6 0.7521(5) 0.6690(6) 0.4461(4) 0.0671 Uani 1.0000
O O7 1.2683(5) 0.5346(6) 0.0420(4) 0.0703 Uani 1.0000
O O8 1.3932(6) 0.5857(6) 0.1019(4) 0.0787 Uani 1.0000
S S1 0.6726(2) -0.0219(2) 0.18267(13) 0.0601 Uani 1.0000
S S2 1.33590(18) -0.19111(17) 0.31941(12) 0.0515 Uani 1.0000
S S3 0.68163(18) 0.69006(18) 0.39724(13) 0.0536 Uani 1.0000
S S4 1.33757(19) 0.5166(2) 0.09077(13) 0.0571 Uani 1.0000
N N1 0.9878(5) 0.1133(5) 0.3563(3) 0.0385 Uani 1.0000
C C2 1.0540(7) 0.1339(6) 0.3924(4) 0.0413 Uani 1.0000
C C3 1.0368(8) 0.1308(7) 0.4636(5) 0.0531 Uani 1.0000
C C4 0.9522(9) 0.1157(7) 0.4972(5) 0.0549 Uani 1.0000
C C5 0.8755(7) 0.0951(6) 0.4627(4) 0.0486 Uani 1.0000
C C6 0.8977(6) 0.0911(6) 0.3896(4) 0.0395 Uani 1.0000
C C7 0.8380(7) 0.0611(7) 0.3429(4) 0.0460 Uani 1.0000
C C8 0.8833(6) 0.0600(6) 0.2714(4) 0.0357 Uani 1.0000
C C9 0.8333(6) 0.0294(7) 0.2243(5) 0.0443 Uani 1.0000
C C10 0.7389(7) 0.0060(7) 0.2453(5) 0.0509 Uani 1.0000
C C11 0.6931(8) 0.0091(9) 0.3145(5) 0.0656 Uani 1.0000
C C12 0.7440(8) 0.0371(9) 0.3617(5) 0.0664 Uani 1.0000
C C13 0.5725(8) 0.0892(9) 0.1782(6) 0.0710 Uani 1.0000
C C14 0.6130(9) 0.1746(9) 0.1587(5) 0.0743 Uani 1.0000
C C15 0.6476(9) 0.1886(11) 0.0897(6) 0.0873 Uani 1.0000
C C16 0.6808(10) 0.2677(11) 0.0685(8) 0.0985 Uani 1.0000
C C17 0.6824(10) 0.3338(11) 0.1181(8) 0.1017 Uani 1.0000
C C18 0.6494(11) 0.3233(12) 0.1877(8) 0.1005 Uani 1.0000
C C19 0.6110(11) 0.2443(10) 0.2077(8) 0.0960 Uani 1.0000
N N20 1.0181(5) 0.1038(5) 0.1455(3) 0.0312 Uani 1.0000
C C21 0.9534(6) 0.1584(6) 0.1091(4) 0.0409 Uani 1.0000
C C22 0.9725(7) 0.1465(7) 0.0346(5) 0.0481 Uani 1.0000
C C23 1.0557(8) 0.0845(7) 0.0042(5) 0.0517 Uani 1.0000
C C24 1.1275(7) 0.0231(7) 0.0396(4) 0.0477 Uani 1.0000
C C25 1.1056(6) 0.0325(6) 0.1123(4) 0.0378 Uani 1.0000
C C26 1.1623(6) -0.0292(6) 0.1604(4) 0.0422 Uani 1.0000
C C27 1.1194(6) -0.0051(7) 0.2317(4) 0.0365 Uani 1.0000
C C28 1.1723(6) -0.0608(6) 0.2798(4) 0.0385 Uani 1.0000
C C29 1.2625(7) -0.1337(7) 0.2574(5) 0.0473 Uani 1.0000
C C30 1.3044(8) -0.1584(8) 0.1878(5) 0.0650 Uani 1.0000
C C31 1.2529(8) -0.1042(8) 0.1405(5) 0.0645 Uani 1.0000
C C32 1.4323(7) -0.1269(7) 0.3176(5) 0.0561 Uani 1.0000
C C33 1.3949(7) -0.0253(7) 0.3479(5) 0.0533 Uani 1.0000
C C34 1.3984(9) -0.0077(8) 0.4174(6) 0.0688 Uani 1.0000
C C35 1.3707(10) 0.0858(9) 0.4454(7) 0.0829 Uani 1.0000
C C36 1.3353(9) 0.1641(9) 0.4067(7) 0.0763 Uani 1.0000
C C37 1.3296(8) 0.1485(8) 0.3396(6) 0.0649 Uani 1.0000
C C38 1.4367(7) 0.4048(9) 0.0661(5) 0.0639 Uani 1.0000
C C39 1.3570(7) 0.0549(7) 0.3096(5) 0.0531 Uani 1.0000
N N40 1.0213(5) 0.3824(5) 0.3471(3) 0.0362 Uani 1.0000
C C41 0.9545(6) 0.3636(6) 0.4009(4) 0.0383 Uani 1.0000
C C42 0.9714(7) 0.3660(6) 0.4709(4) 0.0453 Uani 1.0000
C C43 1.0544(8) 0.3866(7) 0.4803(5) 0.0537 Uani 1.0000
C C44 1.1267(7) 0.4080(7) 0.4255(5) 0.0493 Uani 1.0000
C C45 1.1069(6) 0.4083(6) 0.3586(4) 0.0398 Uani 1.0000
C C46 1.1683(7) 0.4373(7) 0.2958(5) 0.0477 Uani 1.0000
C C47 1.1255(6) 0.4349(7) 0.2359(5) 0.0409 Uani 1.0000
C C48 1.1760(6) 0.4650(7) 0.1741(4) 0.0432 Uani 1.0000
C C49 1.2674(7) 0.4930(7) 0.1716(5) 0.0498 Uani 1.0000
C C50 1.3085(8) 0.4965(9) 0.2307(5) 0.0629 Uani 1.0000
C C51 1.2581(8) 0.4668(9) 0.2912(5) 0.0601 Uani 1.0000
C C52 1.3994(8) 0.3197(8) 0.0480(5) 0.0602 Uani 1.0000
C C53 1.3675(8) 0.2591(8) 0.0972(6) 0.0684 Uani 1.0000
C C54 1.3388(9) 0.1785(9) 0.0771(7) 0.0752 Uani 1.0000
C C55 1.3410(10) 0.1578(10) 0.0093(7) 0.0861 Uani 1.0000
C C56 1.3719(11) 0.2183(10) -0.0404(7) 0.0897 Uani 1.0000
C C57 1.4005(10) 0.2988(9) -0.0212(6) 0.0773 Uani 1.0000
N N58 0.9932(5) 0.3870(5) 0.1451(3) 0.0334 Uani 1.0000
C C59 1.0586(6) 0.3323(6) 0.0912(4) 0.0408 Uani 1.0000
C C60 1.0434(8) 0.3419(7) 0.0248(5) 0.0504 Uani 1.0000
C C61 0.9632(8) 0.4032(7) 0.0104(4) 0.0450 Uani 1.0000
C C62 0.8846(7) 0.4651(7) 0.0664(4) 0.0497 Uani 1.0000
C C63 0.9048(6) 0.4580(6) 0.1330(4) 0.0399 Uani 1.0000
C C64 0.8472(6) 0.5184(6) 0.1949(5) 0.0425 Uani 1.0000
C C65 0.8909(6) 0.4980(6) 0.2560(4) 0.0340 Uani 1.0000
C C66 0.8405(6) 0.5519(6) 0.3153(4) 0.0402 Uani 1.0000
C C67 0.7490(7) 0.6275(7) 0.3188(5) 0.0499 Uani 1.0000
C C68 0.7057(8) 0.6491(8) 0.2589(5) 0.0732 Uani 1.0000
C C69 0.7573(9) 0.5926(9) 0.1993(5) 0.0817 Uani 1.0000
C C70 0.5787(7) 0.6342(8) 0.4242(6) 0.0650 Uani 1.0000
C C71 0.6152(8) 0.5294(9) 0.4389(6) 0.0687 Uani 1.0000
C C72 0.6226(10) 0.4603(10) 0.3899(7) 0.0883 Uani 1.0000
C C73 0.6548(11) 0.3598(11) 0.4077(8) 0.0968 Uani 1.0000
C C74 0.6757(10) 0.3348(11) 0.4700(8) 0.0952 Uani 1.0000
C C75 0.6675(10) 0.4065(11) 0.5182(8) 0.0920 Uani 1.0000
C C76 0.6383(9) 0.5032(10) 0.5034(7) 0.0771 Uani 1.0000
Cl Cl1 0.87462(14) 0.28127(15) 0.26514(10) 0.0347 Uani 1.0000
Cl Cl2 1.13626(14) 0.21142(15) 0.23118(10) 0.0354 Uani 1.0000
Ir Ir1 1.00330(2) 0.11670(2) 0.250499(16) 0.0325 Uani 1.0000
Ir Ir2 1.00697(2) 0.37639(2) 0.246152(16) 0.0326 Uani 1.0000
F F27 1.3012(6) 0.4672(8) 0.3478(3) 0.1135 Uani 1.0000
F F50 0.7135(6) 0.6140(6) 0.1427(4) 0.1122 Uani 1.0000
F F69 1.2949(6) -0.1284(7) 0.0732(3) 0.1196 Uani 1.0000
F F92 0.6994(6) 0.0421(6) 0.4297(3) 0.0944 Uani 1.0000
H H21 1.1132 0.1508 0.3683 0.0490 Uiso 1.0000
H H31 1.0872 0.1402 0.4873 0.0672 Uiso 1.0000
H H41 0.9396 0.1186 0.5452 0.0722 Uiso 1.0000
H H51 0.8134 0.0842 0.4872 0.0570 Uiso 1.0000
H H91 0.8631 0.0250 0.1769 0.0532 Uiso 1.0000
H H111 0.6304 -0.0067 0.3289 0.0842 Uiso 1.0000
H H131 0.5257 0.1039 0.2229 0.0850 Uiso 1.0000
H H132 0.5342 0.0785 0.1434 0.0852 Uiso 1.0000
H H151 0.6487 0.1428 0.0558 0.1062 Uiso 1.0000
H H161 0.7037 0.2778 0.0220 0.1441 Uiso 1.0000
H H171 0.7061 0.3879 0.1048 0.1481 Uiso 1.0000
H H181 0.6511 0.3682 0.2211 0.1511 Uiso 1.0000
H H191 0.5837 0.2373 0.2542 0.1331 Uiso 1.0000
H H211 0.8940 0.2056 0.1325 0.0501 Uiso 1.0000
H H221 0.9254 0.1836 0.0095 0.0620 Uiso 1.0000
H H231 1.0690 0.0794 -0.0442 0.0652 Uiso 1.0000
H H241 1.1878 -0.0221 0.0159 0.0562 Uiso 1.0000
H H281 1.1459 -0.0476 0.3271 0.0464 Uiso 1.0000
H H301 1.3647 -0.2092 0.1738 0.0770 Uiso 1.0000
H H321 1.4849 -0.1641 0.3421 0.0670 Uiso 1.0000
H H322 1.4645 -0.1236 0.2694 0.0670 Uiso 1.0000
H H341 1.4204 -0.0602 0.4444 0.0853 Uiso 1.0000
H H351 1.3758 0.0968 0.4913 0.1071 Uiso 1.0000
H H361 1.3156 0.2274 0.4265 0.0962 Uiso 1.0000
H H371 1.3067 0.2011 0.3132 0.0822 Uiso 1.0000
H H381 1.4864 0.4154 0.0261 0.0742 Uiso 1.0000
H H382 1.4726 0.3880 0.1045 0.0741 Uiso 1.0000
H H391 1.3495 0.0444 0.2642 0.0623 Uiso 1.0000
H H411 0.8946 0.3482 0.3927 0.0461 Uiso 1.0000
H H421 0.9239 0.3524 0.5077 0.0533 Uiso 1.0000
H H431 1.0661 0.3880 0.5253 0.0712 Uiso 1.0000
H H441 1.1877 0.4217 0.4334 0.0601 Uiso 1.0000
H H481 1.1492 0.4647 0.1338 0.0511 Uiso 1.0000
H H501 1.3678 0.5186 0.2296 0.0811 Uiso 1.0000
H H531 1.3648 0.2730 0.1440 0.0811 Uiso 1.0000
H H541 1.3179 0.1385 0.1111 0.0922 Uiso 1.0000
H H551 1.3231 0.1027 -0.0039 0.1082 Uiso 1.0000
H H561 1.3720 0.2056 -0.0870 0.1191 Uiso 1.0000
H H571 1.4226 0.3393 -0.0548 0.0951 Uiso 1.0000
H H591 1.1177 0.2852 0.0998 0.0500 Uiso 1.0000
H H601 1.0931 0.3023 -0.0113 0.0641 Uiso 1.0000
H H611 0.9541 0.4086 -0.0350 0.0583 Uiso 1.0000
H H621 0.8228 0.5079 0.0583 0.0611 Uiso 1.0000
H H661 0.8681 0.5377 0.3553 0.0482 Uiso 1.0000
H H681 0.6439 0.6990 0.2598 0.0830 Uiso 1.0000
H H701 0.5342 0.6692 0.4662 0.0781 Uiso 1.0000
H H702 0.5384 0.6392 0.3877 0.0782 Uiso 1.0000
H H721 0.6058 0.4781 0.3469 0.1172 Uiso 1.0000
H H731 0.6620 0.3115 0.3737 0.1311 Uiso 1.0000
H H741 0.6938 0.2693 0.4801 0.1242 Uiso 1.0000
H H751 0.6836 0.3893 0.5612 0.1313 Uiso 1.0000
H H761 0.6329 0.5516 0.5367 0.0943 Uiso 1.0000

loop_
_atom_site_aniso_label
_atom_site_aniso_U_11
_atom_site_aniso_U_22
_atom_site_aniso_U_33
_atom_site_aniso_U_12
_atom_site_aniso_U_13
_atom_site_aniso_U_23
O1 0.057(4) 0.108(6) 0.050(4) -0.040(4) 0.007(3) -0.009(4)
O2 0.090(6) 0.103(6) 0.072(5) -0.067(5) 0.002(4) -0.002(5)
O3 0.054(4) 0.078(5) 0.052(4) -0.006(3) -0.001(3) 0.020(4)
O4 0.085(5) 0.050(4) 0.080(5) 0.015(4) -0.019(4) 0.014(4)
O5 0.068(4) 0.058(4) 0.068(5) 0.018(4) -0.021(4) -0.004(4)
O6 0.054(4) 0.085(5) 0.056(4) 0.005(4) -0.028(3) -0.010(4)
O7 0.057(4) 0.099(6) 0.059(4) -0.024(4) -0.018(3) 0.031(4)
O8 0.085(5) 0.085(6) 0.079(5) -0.053(5) -0.005(4) 0.017(4)
S1 0.0538(14) 0.0883(19) 0.0482(13) -0.0424(14) -0.0010(11) -0.0021(13)
S2 0.0479(12) 0.0481(13) 0.0468(13) 0.0031(10) -0.0055(10) 0.0143(10)
S3 0.0470(12) 0.0539(14) 0.0517(13) 0.0075(10) -0.0211(10) -0.0054(11)
S4 0.0529(13) 0.0756(18) 0.0545(14) -0.0347(13) -0.0141(11) 0.0225(13)
N1 0.042(3) 0.033(3) 0.033(3) -0.002(3) -0.002(3) -0.001(3)
C2 0.044(4) 0.038(4) 0.041(4) -0.008(3) -0.010(3) 0.003(3)
C3 0.061(4) 0.054(5) 0.042(4) -0.003(4) -0.022(4) 0.004(4)
C4 0.084(5) 0.044(4) 0.027(4) -0.005(4) -0.006(4) 0.009(3)
C5 0.060(4) 0.045(4) 0.033(4) -0.011(4) 0.005(3) 0.011(3)
C6 0.049(4) 0.031(4) 0.036(4) -0.010(3) -0.001(3) 0.007(3)
C7 0.046(4) 0.062(5) 0.032(4) -0.019(4) -0.006(3) 0.012(4)
C8 0.032(3) 0.040(4) 0.030(4) -0.009(3) 0.002(3) 0.005(3)
C9 0.043(4) 0.053(4) 0.038(4) -0.020(3) -0.001(3) 0.002(3)
C10 0.050(4) 0.069(5) 0.042(4) -0.033(4) -0.003(3) 0.000(4)
C11 0.060(5) 0.100(6) 0.046(4) -0.046(4) 0.002(4) 0.003(4)
C12 0.067(4) 0.106(5) 0.035(4) -0.048(4) 0.002(3) 0.009(4)
C13 0.043(5) 0.115(10) 0.058(6) -0.033(6) -0.001(5) -0.003(6)
C14 0.058(5) 0.095(7) 0.076(6) -0.027(5) -0.019(5) 0.014(5)
C15 0.060(5) 0.105(7) 0.089(6) -0.016(5) -0.003(5) 0.025(6)
C16 0.061(5) 0.107(7) 0.117(7) -0.012(5) -0.010(6) 0.038(6)
C17 0.064(5) 0.107(7) 0.136(8) -0.017(6) -0.034(6) 0.033(6)
C18 0.087(6) 0.107(7) 0.124(7) -0.029(5) -0.059(6) 0.008(6)
C19 0.093(6) 0.108(7) 0.099(7) -0.030(6) -0.044(6) 0.009(6)
N20 0.028(3) 0.039(3) 0.027(3) -0.011(2) -0.004(2) 0.008(3)
C21 0.044(4) 0.045(4) 0.035(4) -0.014(3) -0.010(3) 0.009(3)
C22 0.053(4) 0.055(5) 0.049(4) -0.026(4) -0.024(3) 0.016(4)
C23 0.064(4) 0.063(5) 0.033(4) -0.028(4) -0.008(3) 0.007(4)
C24 0.047(4) 0.057(5) 0.032(4) -0.008(3) 0.001(3) 0.000(3)
C25 0.032(3) 0.046(4) 0.032(3) -0.012(3) 0.002(3) 0.005(3)
C26 0.044(4) 0.043(5) 0.032(4) 0.001(4) -0.009(3) -0.001(4)
C27 0.029(4) 0.056(6) 0.023(4) -0.016(4) 0.004(3) 0.002(4)
C28 0.031(4) 0.042(5) 0.037(4) -0.002(3) -0.003(3) 0.009(4)
C29 0.042(4) 0.052(5) 0.040(5) -0.004(4) -0.004(4) 0.014(4)
C30 0.065(6) 0.067(7) 0.044(6) 0.011(5) -0.010(5) 0.005(5)
C31 0.072(6) 0.071(7) 0.028(5) 0.011(5) 0.001(4) 0.005(4)
C32 0.039(5) 0.066(6) 0.052(6) 0.001(4) -0.003(4) 0.011(5)
C33 0.048(4) 0.064(5) 0.051(4) -0.020(4) -0.010(4) 0.015(4)
C34 0.080(5) 0.065(5) 0.060(5) -0.013(5) -0.021(4) 0.017(4)
C35 0.093(6) 0.076(5) 0.077(6) -0.018(5) -0.017(5) 0.007(5)
C36 0.078(5) 0.069(5) 0.085(6) -0.020(5) -0.023(5) 0.006(5)
C37 0.060(5) 0.065(5) 0.077(5) -0.020(4) -0.028(4) 0.018(4)
C38 0.040(5) 0.103(9) 0.055(6) -0.027(5) -0.015(4) 0.023(6)
C39 0.051(4) 0.063(5) 0.057(5) -0.025(4) -0.024(4) 0.018(4)
N40 0.026(3) 0.041(3) 0.036(3) -0.001(3) -0.004(2) 0.002(3)
C41 0.036(3) 0.036(4) 0.038(4) -0.003(3) -0.006(3) 0.005(3)
C42 0.051(4) 0.034(4) 0.040(4) -0.003(3) 0.006(3) 0.007(3)
C43 0.066(4) 0.050(5) 0.038(4) -0.002(4) -0.016(4) 0.011(4)
C44 0.048(4) 0.057(5) 0.044(4) -0.012(4) -0.016(3) 0.004(4)
C45 0.035(3) 0.045(4) 0.038(4) -0.005(3) -0.014(3) 0.010(3)
C46 0.039(4) 0.061(5) 0.046(4) -0.015(3) -0.016(3) 0.012(4)
C47 0.029(3) 0.050(4) 0.049(4) -0.015(3) -0.016(3) 0.009(4)
C48 0.039(4) 0.056(5) 0.040(4) -0.016(3) -0.017(3) 0.018(4)
C49 0.043(4) 0.067(5) 0.049(4) -0.028(4) -0.014(3) 0.018(4)
C50 0.056(4) 0.092(6) 0.054(5) -0.040(4) -0.017(4) 0.013(4)
C51 0.057(4) 0.089(6) 0.049(4) -0.034(4) -0.026(4) 0.015(4)
C52 0.056(5) 0.069(5) 0.061(5) -0.020(4) -0.020(4) 0.019(4)
C53 0.063(5) 0.072(5) 0.063(5) -0.013(4) -0.004(4) 0.019(4)
C54 0.066(5) 0.066(5) 0.083(6) -0.012(4) 0.001(5) 0.021(5)
C55 0.088(6) 0.078(6) 0.093(6) -0.023(5) -0.019(6) 0.007(5)
C56 0.102(6) 0.090(6) 0.079(6) -0.022(5) -0.027(5) 0.011(5)
C57 0.088(6) 0.082(6) 0.065(5) -0.024(5) -0.021(5) 0.021(5)
N58 0.031(3) 0.029(3) 0.041(3) -0.014(2) -0.004(3) 0.010(3)
C59 0.041(4) 0.039(4) 0.042(4) -0.010(3) -0.009(3) 0.004(3)
C60 0.065(5) 0.053(5) 0.035(4) -0.022(4) -0.009(4) 0.010(4)
C61 0.079(5) 0.048(4) 0.021(3) -0.031(3) -0.021(3) 0.019(3)
C62 0.058(4) 0.053(4) 0.042(4) -0.013(4) -0.022(3) 0.019(3)
C63 0.042(4) 0.042(4) 0.041(4) -0.015(3) -0.018(3) 0.013(3)
C64 0.041(4) 0.039(5) 0.047(5) -0.009(4) -0.012(4) 0.011(4)
C65 0.030(4) 0.039(5) 0.029(4) -0.002(3) -0.008(3) 0.007(3)
C66 0.049(5) 0.035(5) 0.039(5) -0.006(4) -0.023(4) 0.008(4)
C67 0.052(5) 0.041(5) 0.052(6) 0.002(4) -0.020(4) 0.000(4)
C68 0.066(7) 0.070(7) 0.065(7) 0.024(6) -0.030(6) 0.001(6)
C69 0.089(6) 0.090(7) 0.046(5) 0.029(6) -0.041(5) -0.004(5)
C70 0.046(5) 0.074(7) 0.065(7) 0.003(5) -0.016(5) -0.003(5)
C71 0.055(5) 0.073(6) 0.071(5) -0.013(4) -0.003(4) 0.010(4)
C72 0.089(6) 0.084(6) 0.078(6) -0.018(5) 0.009(5) -0.003(5)
C73 0.087(6) 0.088(6) 0.093(6) -0.014(6) 0.022(6) -0.004(6)
C74 0.068(5) 0.088(7) 0.109(7) -0.011(5) 0.015(6) 0.023(6)
C75 0.065(5) 0.095(6) 0.108(7) -0.014(5) -0.012(5) 0.030(5)
C76 0.060(5) 0.086(6) 0.085(6) -0.020(5) -0.016(5) 0.021(5)
Cl1 0.0263(8) 0.0359(12) 0.0391(11) -0.0055(8) -0.0046(8) 0.0033(9)
Cl2 0.0294(9) 0.0378(12) 0.0372(11) -0.0069(8) -0.0057(8) 0.0061(9)
Ir1 0.03029(16) 0.0366(2) 0.02807(19) -0.00850(14) -0.00084(13) 0.00528(15)
Ir2 0.03050(17) 0.0365(2) 0.0312(2) -0.00820(14) -0.00887(13) 0.00736(16)
F27 0.100(5) 0.226(10) 0.063(4) -0.106(6) -0.045(4) 0.041(5)
F50 0.112(5) 0.124(6) 0.062(4) 0.055(4) -0.050(4) -0.009(4)
F69 0.102(5) 0.152(7) 0.040(3) 0.064(5) 0.000(3) -0.012(4)
F92 0.091(4) 0.163(6) 0.042(3) -0.073(4) 0.010(3) 0.007(4)

loop_
_atom_type_symbol
_atom_type_scat_Cromer_Mann_a1
_atom_type_scat_Cromer_Mann_a2
_atom_type_scat_Cromer_Mann_a3
_atom_type_scat_Cromer_Mann_a4
_atom_type_scat_Cromer_Mann_b1
_atom_type_scat_Cromer_Mann_b2
_atom_type_scat_Cromer_Mann_b3
_atom_type_scat_Cromer_Mann_b4
_atom_type_scat_Cromer_Mann_c
_atom_type_scat_dispersion_real
_atom_type_scat_dispersion_imag
_atom_type_scat_source
C 2.3100 1.0200 1.5886 0.8650 20.8439 10.2075 0.5687 51.6512 0.2156 0.0033 0.0016 'International Tables Vol C 4.2.6.8 and 6.1.1.4'
H 0.4930 0.3229 0.1402 0.0408 10.5109 26.1257 3.1424 57.7998 0.0030 0.0000 0.0000 'International Tables Vol C 4.2.6.8 and 6.1.1.4'
N 12.2126 3.1322 2.0125 1.1663 0.0057 9.8933 28.9975 0.5826 -11.5290 0.0061 0.0033 'International Tables Vol C 4.2.6.8 and 6.1.1.4'
O 3.0485 2.2868 1.5463 0.8670 13.2771 5.7011 0.3239 32.9089 0.2508 0.0106 0.0060 'International Tables Vol C 4.2.6.8 and 6.1.1.4'
F 3.5392 2.6412 1.5170 1.0243 10.2825 4.2944 0.2615 26.1476 0.2776 0.0171 0.0103 'International Tables Vol C 4.2.6.8 and 6.1.1.4'
S 6.9053 5.2034 1.4379 1.5863 1.4679 22.2151 0.2536 56.1720 0.8669 0.1246 0.1234 'International Tables Vol C 4.2.6.8 and 6.1.1.4'
Cl 11.4604 7.1964 6.2556 1.6455 0.0104 1.1662 18.5194 47.7784 -9.5574 0.1484 0.1585 'International Tables Vol C 4.2.6.8 and 6.1.1.4'
Ir 27.3049 16.7296 15.6115 5.8338 1.5928 8.8655 0.4179 45.0011 11.4722 -1.4442 7.9887 'International Tables Vol C 4.2.6.8 and 6.1.1.4'

loop_
_geom_angle_atom_site_label_1
_geom_angle_atom_site_label_2
_geom_angle_atom_site_label_3
_geom_angle
_geom_angle_publ_flag
O1 S1 O2 118.8(5) no
O1 S1 C10 108.1(4) no
O2 S1 C10 109.8(5) no
O1 S1 C13 107.8(5) no
O2 S1 C13 107.3(5) no
C10 S1 C13 104.1(5) no
O4 S2 O3 119.0(5) no
O4 S2 C29 109.5(5) no
O3 S2 C29 108.3(4) no
O4 S2 C32 105.9(5) no
O3 S2 C32 109.4(5) no
C29 S2 C32 103.7(4) no
O6 S3 O5 119.0(5) no
O6 S3 C67 107.6(4) no
O5 S3 C67 109.9(4) no
O6 S3 C70 108.7(5) no
O5 S3 C70 107.2(5) no
C67 S3 C70 103.4(5) no
O7 S4 O8 120.1(5) no
O7 S4 C38 109.4(5) no
O8 S4 C38 105.1(5) no
O7 S4 C49 108.6(4) no
O8 S4 C49 109.0(5) no
C38 S4 C49 103.3(5) no
C2 N1 C6 120.7(7) no
C2 N1 Ir1 125.2(6) no
C6 N1 Ir1 114.0(6) no
N1 C2 C3 121.4(8) no
N1 C2 H21 118.5 no
C3 C2 H21 120.1 no
C2 C3 C4 120.3(10) no
C2 C3 H31 119.7 no
C4 C3 H31 120.0 no
C3 C4 C5 122.0(9) no
C3 C4 H41 119.2 no
C5 C4 H41 118.8 no
C4 C5 C6 117.1(8) no
C4 C5 H51 122.1 no
C6 C5 H51 120.8 no
C5 C6 N1 118.2(8) no
C5 C6 C7 127.3(8) no
N1 C6 C7 114.4(7) no
C6 C7 C8 114.1(7) no
C6 C7 C12 126.9(8) no
C8 C7 C12 119.0(8) no
C7 C8 C9 117.4(8) no
C7 C8 Ir1 115.2(6) no
C9 C8 Ir1 127.1(6) no
C8 C9 C10 121.8(8) no
C8 C9 H91 119.4 no
C10 C9 H91 118.9 no
S1 C10 C9 119.8(7) no
S1 C10 C11 119.0(7) no
C9 C10 C11 121.1(9) no
C10 C11 C12 117.3(8) no
C10 C11 H111 121.6 no
C12 C11 H111 121.0 no
C7 C12 C11 123.2(8) no
C7 C12 F92 118.6(8) no
C11 C12 F92 118.1(8) no
S1 C13 C14 114.6(7) no
S1 C13 H131 108.4 no
C14 C13 H131 108.6 no
S1 C13 H132 107.7 no
C14 C13 H132 107.8 no
H131 C13 H132 109.7 no
C13 C14 C15 119.8(11) no
C13 C14 C19 121.7(11) no
C15 C14 C19 118.4(13) no
C14 C15 C16 122.5(14) no
C14 C15 H151 119.8 no
C16 C15 H151 117.8 no
C15 C16 C17 118.1(14) no
C15 C16 H161 122.8 no
C17 C16 H161 119.0 no
C16 C17 C18 121.9(15) no
C16 C17 H171 119.5 no
C18 C17 H171 118.5 no
C17 C18 C19 118.7(14) no
C17 C18 H181 121.5 no
C19 C18 H181 119.8 no
C18 C19 C14 120.2(14) no
C18 C19 H191 121.0 no
C14 C19 H191 118.8 no
C21 N20 C25 120.2(7) no
C21 N20 Ir1 125.2(5) no
C25 N20 Ir1 114.6(5) no
N20 C21 C22 121.3(8) no
N20 C21 H211 119.0 no
C22 C21 H211 119.7 no
C21 C22 C23 118.1(8) no
C21 C22 H221 120.8 no
C23 C22 H221 121.1 no
C22 C23 C24 123.6(9) no
C22 C23 H231 117.5 no
C24 C23 H231 118.9 no
C23 C24 C25 117.6(8) no
C23 C24 H241 121.7 no
C25 C24 H241 120.7 no
C24 C25 N20 119.0(7) no
C24 C25 C26 127.5(7) no
N20 C25 C26 113.4(6) no
C25 C26 C27 115.2(7) no
C25 C26 C31 124.8(8) no
C27 C26 C31 120.0(8) no
C26 C27 C28 117.3(7) no
C26 C27 Ir1 114.3(6) no
C28 C27 Ir1 127.8(6) no
C27 C28 C29 120.4(7) no
C27 C28 H281 119.6 no
C29 C28 H281 119.9 no
S2 C29 C28 118.7(7) no
S2 C29 C30 118.3(7) no
C28 C29 C30 122.7(8) no
C29 C30 C31 117.2(9) no
C29 C30 H301 121.2 no
C31 C30 H301 121.6 no
C26 C31 C30 122.4(8) no
C26 C31 F69 121.0(9) no
C30 C31 F69 116.5(9) no
S2 C32 C33 116.9(6) no
S2 C32 H321 107.7 no
C33 C32 H321 108.3 no
S2 C32 H322 107.7 no
C33 C32 H322 106.7 no
H321 C32 H322 109.4 no
C32 C33 C34 119.3(9) no
C32 C33 C39 122.8(9) no
C34 C33 C39 117.9(10) no
C33 C34 C35 120.4(11) no
C33 C34 H341 119.3 no
C35 C34 H341 120.2 no
C34 C35 C36 121.0(13) no
C34 C35 H351 119.8 no
C36 C35 H351 119.2 no
C35 C36 C37 119.4(12) no
C35 C36 H361 120.3 no
C37 C36 H361 120.3 no
C36 C37 C39 121.1(11) no
C36 C37 H371 119.8 no
C39 C37 H371 119.2 no
S4 C38 C52 116.2(7) no
S4 C38 H381 108.3 no
C52 C38 H381 107.9 no
S4 C38 H382 107.3 no
C52 C38 H382 108.3 no
H381 C38 H382 108.8 no
C33 C39 C37 120.1(10) no
C33 C39 H391 119.1 no
C37 C39 H391 120.8 no
C41 N40 C45 119.1(7) no
C41 N40 Ir2 125.3(6) no
C45 N40 Ir2 115.7(5) no
N40 C41 C42 122.4(8) no
N40 C41 H411 118.5 no
C42 C41 H411 119.2 no
C41 C42 C43 117.6(8) no
C41 C42 H421 120.9 no
C43 C42 H421 121.5 no
C42 C43 C44 122.3(9) no
C42 C43 H431 118.2 no
C44 C43 H431 119.5 no
C43 C44 C45 119.0(9) no
C43 C44 H441 120.9 no
C45 C44 H441 120.1 no
C44 C45 N40 119.5(8) no
C44 C45 C46 126.7(8) no
N40 C45 C46 113.7(7) no
C45 C46 C47 113.6(8) no
C45 C46 C51 127.0(8) no
C47 C46 C51 119.3(8) no
C46 C47 C48 117.9(8) no
C46 C47 Ir2 115.6(6) no
C48 C47 Ir2 126.3(7) no
C47 C48 C49 120.9(8) no
C47 C48 H481 119.8 no
C49 C48 H481 119.3 no
S4 C49 C48 119.5(7) no
S4 C49 C50 119.2(7) no
C48 C49 C50 121.1(8) no
C49 C50 C51 117.5(9) no
C49 C50 H501 121.3 no
C51 C50 H501 121.2 no
C50 C51 C46 123.2(9) no
C50 C51 F27 116.9(9) no
C46 C51 F27 119.9(9) no
C38 C52 C53 122.6(10) no
C38 C52 C57 119.0(10) no
C53 C52 C57 118.4(11) no
C52 C53 C54 120.2(11) no
C52 C53 H531 119.4 no
C54 C53 H531 120.4 no
C53 C54 C55 121.2(12) no
C53 C54 H541 118.7 no
C55 C54 H541 120.1 no
C54 C55 C56 119.2(14) no
C54 C55 H551 120.7 no
C56 C55 H551 120.1 no
C55 C56 C57 120.2(13) no
C55 C56 H561 119.8 no
C57 C56 H561 120.0 no
C52 C57 C56 120.8(12) no
C52 C57 H571 118.8 no
C56 C57 H571 120.3 no
C59 N58 C63 118.7(7) no
C59 N58 Ir2 126.3(5) no
C63 N58 Ir2 115.0(5) no
N58 C59 C60 123.2(8) no
N58 C59 H591 118.0 no
C60 C59 H591 118.8 no
C59 C60 C61 121.2(9) no
C59 C60 H601 119.4 no
C61 C60 H601 119.4 no
C60 C61 C62 119.9(8) no
C60 C61 H611 120.1 no
C62 C61 H611 120.1 no
C61 C62 C63 117.8(8) no
C61 C62 H621 122.3 no
C63 C62 H621 120.0 no
N58 C63 C62 118.9(8) no
N58 C63 C64 112.7(7) no
C62 C63 C64 128.4(8) no
C63 C64 C65 115.9(7) no
C63 C64 C69 126.0(8) no
C65 C64 C69 118.0(8) no
C64 C65 C66 118.6(7) no
C64 C65 Ir2 113.5(6) no
C66 C65 Ir2 127.1(6) no
C65 C66 C67 122.5(8) no
C65 C66 H661 118.6 no
C67 C66 H661 118.9 no
S3 C67 C66 121.2(7) no
S3 C67 C68 119.1(7) no
C66 C67 C68 119.5(8) no
C67 C68 C69 117.1(8) no
C67 C68 H681 121.4 no
C69 C68 H681 121.5 no
C68 C69 C64 124.2(9) no
C68 C69 F50 116.0(9) no
C64 C69 F50 119.8(8) no
S3 C70 C71 114.4(7) no
S3 C70 H701 107.9 no
C71 C70 H701 108.2 no
S3 C70 H702 108.5 no
C71 C70 H702 107.9 no
H701 C70 H702 109.9 no
C70 C71 C72 119.6(12) no
C70 C71 C76 119.9(11) no
C72 C71 C76 120.4(12) no
C71 C72 C73 117.4(14) no
C71 C72 H721 120.2 no
C73 C72 H721 122.3 no
C72 C73 C74 122.1(15) no
C72 C73 H731 118.1 no
C74 C73 H731 119.8 no
C73 C74 C75 118.9(15) no
C73 C74 H741 119.7 no
C75 C74 H741 121.4 no
C74 C75 C76 121.1(15) no
C74 C75 H751 119.1 no
C76 C75 H751 119.7 no
C71 C76 C75 120.1(14) no
C71 C76 H761 119.6 no
C75 C76 H761 120.4 no
Ir1 Cl1 Ir2 96.58(6) no
Ir1 Cl2 Ir2 96.30(6) no
Cl1 Ir1 Cl2 83.61(7) no
Cl1 Ir1 N1 89.41(18) no
Cl2 Ir1 N1 96.6(2) no
Cl1 Ir1 N20 95.43(18) no
Cl2 Ir1 N20 88.40(18) no
N1 Ir1 N20 173.4(3) no
Cl1 Ir1 C27 172.1(2) no
Cl2 Ir1 C27 89.1(2) no
N1 Ir1 C27 94.4(3) no
N20 Ir1 C27 81.4(3) no
Cl1 Ir1 C8 88.3(2) no
Cl2 Ir1 C8 171.6(2) no
N1 Ir1 C8 81.0(3) no
N20 Ir1 C8 94.6(3) no
C27 Ir1 C8 99.1(3) no
Cl1 Ir2 Cl2 83.51(7) no
Cl1 Ir2 N40 95.8(2) no
Cl2 Ir2 N40 88.87(18) no
Cl1 Ir2 N58 89.35(18) no
Cl2 Ir2 N58 96.11(18) no
N40 Ir2 N58 173.2(3) no
Cl1 Ir2 C65 89.3(2) no
Cl2 Ir2 C65 172.5(3) no
N40 Ir2 C65 94.1(3) no
N58 Ir2 C65 81.5(3) no
Cl1 Ir2 C47 171.6(3) no
Cl2 Ir2 C47 88.9(3) no
N40 Ir2 C47 80.4(3) no
N58 Ir2 C47 95.1(3) no
C65 Ir2 C47 98.4(4) no

loop_
_geom_bond_atom_site_label_1
_geom_bond_atom_site_label_2
_geom_bond_distance
_geom_bond_publ_flag
O1 S1 1.430(7) no
O2 S1 1.424(8) no
O3 S2 1.438(7) no
O4 S2 1.442(7) no
O5 S3 1.425(7) no
O6 S3 1.454(6) no
O7 S4 1.439(7) no
O8 S4 1.435(8) no
S1 C10 1.760(9) no
S1 C13 1.801(12) no
S2 C29 1.778(9) no
S2 C32 1.780(11) no
S3 C67 1.745(9) no
S3 C70 1.780(11) no
S4 C38 1.784(11) no
S4 C49 1.771(9) no
N1 C2 1.335(11) no
N1 C6 1.383(10) no
N1 Ir1 2.053(7) yes
C2 C3 1.379(12) no
C2 H21 0.940 no
C3 C4 1.278(14) no
C3 H31 0.932 no
C4 C5 1.434(14) no
C4 H41 0.927 no
C5 C6 1.411(11) no
C5 H51 0.936 no
C6 C7 1.467(12) no
C7 C8 1.421(11) no
C7 C12 1.387(12) no
C8 C9 1.382(12) no
C8 Ir1 1.977(8) yes
C9 C10 1.393(11) no
C9 H91 0.938 no
C10 C11 1.379(12) no
C11 C12 1.376(8) no
C11 H111 0.928 no
C12 F92 1.352(10) no
C13 C14 1.489(16) no
C13 H131 0.967 no
C13 H132 0.969 no
C14 C15 1.381(9) no
C14 C19 1.381(9) no
C15 C16 1.363(18) no
C15 H151 0.933 no
C16 C17 1.369(9) no
C16 H161 0.932 no
C17 C18 1.376(9) no
C17 H171 0.935 no
C18 C19 1.392(19) no
C18 H181 0.930 no
C19 H191 0.935 no
N20 C21 1.324(10) no
N20 C25 1.385(9) no
N20 Ir1 2.041(6) yes
C21 C22 1.443(12) no
C21 H211 0.937 no
C22 C23 1.269(13) no
C22 H221 0.931 no
C23 C24 1.411(13) no
C23 H231 0.935 no
C24 C25 1.403(11) no
C24 H241 0.933 no
C25 C26 1.471(11) no
C26 C27 1.417(11) no
C26 C31 1.383(12) no
C27 C28 1.409(11) no
C27 Ir1 1.984(8) yes
C28 C29 1.370(11) no
C28 H281 0.932 no
C29 C30 1.384(12) no
C30 C31 1.379(13) no
C30 H301 0.929 no
C31 F69 1.342(10) no
C32 C33 1.490(14) no
C32 H321 0.973 no
C32 H322 0.971 no
C33 C34 1.404(14) no
C33 C39 1.403(13) no
C34 C35 1.375(16) no
C34 H341 0.933 no
C35 C36 1.380(16) no
C35 H351 0.937 no
C36 C37 1.362(15) no
C36 H361 0.936 no
C37 C39 1.390(15) no
C37 H371 0.929 no
C38 C52 1.507(15) no
C38 H381 0.972 no
C38 H382 0.969 no
C39 H391 0.936 no
N40 C41 1.330(10) no
N40 C45 1.363(10) no
N40 Ir2 2.036(7) yes
C41 C42 1.441(12) no
C41 H411 0.937 no
C42 C43 1.279(13) no
C42 H421 0.928 no
C43 C44 1.402(13) no
C43 H431 0.932 no
C44 C45 1.392(11) no
C44 H441 0.937 no
C45 C46 1.475(12) no
C46 C47 1.414(12) no
C46 C51 1.375(13) no
C47 C48 1.402(11) no
C47 Ir2 1.976(8) yes
C48 C49 1.389(12) no
C48 H481 0.933 no
C49 C50 1.387(13) no
C50 C51 1.380(14) no
C50 H501 0.934 no
C51 F27 1.352(11) no
C52 C53 1.382(14) no
C52 C57 1.390(15) no
C53 C54 1.394(17) no
C53 H531 0.935 no
C54 C55 1.361(17) no
C54 H541 0.931 no
C55 C56 1.384(18) no
C55 H551 0.936 no
C56 C57 1.386(18) no
C56 H561 0.935 no
C57 H571 0.937 no
N58 C59 1.339(10) no
N58 C63 1.401(10) no
N58 Ir2 2.033(7) yes
C59 C60 1.362(12) no
C59 H591 0.937 no
C60 C61 1.274(13) no
C60 H601 0.943 no
C61 C62 1.474(13) no
C61 H611 0.927 no
C62 C63 1.388(11) no
C62 H621 0.933 no
C63 C64 1.455(12) no
C64 C65 1.433(11) no
C64 C69 1.367(12) no
C65 C66 1.357(11) no
C65 Ir2 1.982(7) yes
C66 C67 1.395(11) no
C66 H661 0.933 no
C67 C68 1.410(13) no
C68 C69 1.379(8) no
C68 H681 0.938 no
C69 F50 1.355(10) no
C70 C71 1.494(15) no
C70 H701 0.973 no
C70 H702 0.971 no
C71 C72 1.355(17) no
C71 C76 1.389(16) no
C72 C73 1.448(19) no
C72 H721 0.934 no
C73 C74 1.336(19) no
C73 H731 0.936 no
C74 C75 1.37(2) no
C74 H741 0.934 no
C75 C76 1.379(18) no
C75 H751 0.931 no
C76 H761 0.935 no
Cl1 Ir1 2.4990(19) yes
Cl1 Ir2 2.500(2) yes
Cl2 Ir1 2.502(2) yes
Cl2 Ir2 2.507(2) yes

loop_
_geom_hbond_atom_site_label_D
_geom_hbond_atom_site_label_H
_geom_hbond_atom_site_label_A
_geom_hbond_site_symmetry_A
_geom_hbond_distance_DH
_geom_hbond_distance_HA
_geom_hbond_distance_DA
_geom_hbond_angle_DHA
_geom_hbond_publ_flag
C23 H231 O1 2_755 0.935 2.570 3.168(15) 122.2(3) no
C32 H321 O5 1_645 0.973 2.267 3.200(15) 160.5(3) no
C32 H322 O2 1_655 0.971 2.375 3.155(15) 137.0(3) no
C43 H431 O6 2_766 0.932 2.539 3.143(15) 122.8(3) no

loop_
_platon_squeeze_void_nr
_platon_squeeze_void_average_x
_platon_squeeze_void_average_y
_platon_squeeze_void_average_z
_platon_squeeze_void_volume
_platon_squeeze_void_count_electrons
_platon_squeeze_void_content
1 -0.002 0.251 0.747 183 62 ' '
2 0.002 0.749 0.253 183 62 ' '
3 0.457 0.452 0.787 14 3 ' '
4 0.453 0.961 0.096 15 2 ' '
5 0.505 0.249 0.396 24 4 ' '
6 0.495 0.751 0.604 24 4 ' '
7 0.543 0.548 0.213 14 3 ' '
8 0.547 0.039 0.904 15 2 ' '
